data_1529979
loop_
_publ_author_name
'Geller, S.'
'Sishen, X.'

_publ_section_title
;
 Crystal structure and electrical conductivity of Rb18 Cu31 Cl49
;
_journal_name_full 'Journal of Solid State Chemistry'
_journal_page_first 316
_journal_page_last 325
_journal_volume 63
_journal_year 1986
_chemical_formula_sum 'Cl49 Cu31 Rb18'
_chemical_name_systematic 'Rb18 Cu31 Cl49'
_space_group_IT_number 220
_symmetry_space_group_name_Hall 'I -4bd 2c 3'
_symmetry_space_group_name_H-M 'I -4 3 d'
_cell_angle_alpha 90
_cell_angle_beta 90
_cell_angle_gamma 90
_cell_formula_units_Z 4
_cell_length_a 21.22
_cell_length_b 21.22
_cell_length_c 21.22
_cell_volume 9555.120
_citation_journal_id_ASTM JSSCBI
_cod_data_source_file Geller_JSSCBI_1986_1157.cif
_cod_data_source_block Cl49Cu31Rb18
_cod_original_cell_volume 9555.119
_cod_database_code 1529979

loop_
_symmetry_equiv_pos_as_xyz
x,y,z
y+1/4,-x+3/4,-z+1/4
-x,-y+1/2,z
-y+3/4,x+3/4,-z+1/4
x,-y,-z+1/2
-y+1/4,-x+3/4,z+3/4
-x,y+1/2,-z+1/2
y+3/4,x+3/4,z+3/4
z,x,y
x+1/4,-z+3/4,-y+1/4
-z,-x+1/2,y
-x+3/4,z+3/4,-y+1/4
z,-x,-y+1/2
-x+1/4,-z+3/4,y+3/4
-z,x+1/2,-y+1/2
x+3/4,z+3/4,y+3/4
y,z,x
y,-z,-x+1/2
-z+1/4,-y+3/4,x+3/4
-y,z+1/2,-x+1/2
z+1/4,y+1/4,x+1/4
-y+1/2,-z,x+1/2
-z+1/4,y+1/4,-x+3/4
z+3/4,-y+1/4,-x+3/4
x+1/2,y+1/2,z+1/2
y+3/4,-x+5/4,-z+3/4
-x+1/2,-y+1,z+1/2
-y+5/4,x+5/4,-z+3/4
x+1/2,-y+1/2,-z+1
-y+3/4,-x+5/4,z+5/4
-x+1/2,y+1,-z+1
y+5/4,x+5/4,z+5/4
z+1/2,x+1/2,y+1/2
x+3/4,-z+5/4,-y+3/4
-z+1/2,-x+1,y+1/2
-x+5/4,z+5/4,-y+3/4
z+1/2,-x+1/2,-y+1
-x+3/4,-z+5/4,y+5/4
-z+1/2,x+1,-y+1
x+5/4,z+5/4,y+5/4
y+1/2,z+1/2,x+1/2
y+1/2,-z+1/2,-x+1
-z+3/4,-y+5/4,x+5/4
-y+1/2,z+1,-x+1
z+3/4,y+3/4,x+3/4
-y+1,-z+1/2,x+1
-z+3/4,y+3/4,-x+5/4
z+5/4,-y+3/4,-x+5/4

loop_
_atom_site_label
_atom_site_type_symbol
_atom_site_fract_x
_atom_site_fract_y
_atom_site_fract_z
_atom_site_occupancy
_atom_site_U_iso_or_equiv
Cl1 Cl-1 -0.001 -0.001 -0.001 1 0.0
Cu4 Cu+1 0.1891 0.1891 0.1891 0.75 0.0
Cu1 Cu+1 0.053 0.1895 0.3319 1 0.0
Cl2 Cl-1 0.2516 0.126 0.1195 1 0.0
Rb2 Rb+1 0.0281 0 0.25 1 0.0
Cu2 Cu+1 0.1764 0.0617 0.1725 1 0.0
Cl6 Cl-1 0.875 0 0.25 1 0.0
Cl5 Cl-1 0.2516 0 0.25 1 0.0
Cl3 Cl-1 0.3645 -0.0167 0.1175 1 0.0
Cl4 Cl-1 -0.0096 0.1081 0.1343 1 0.0
Rb1 Rb+1 0.8781 0.0031 0.0944 1 0.0
Cu3 Cu+1 0.0677 0.0677 0.0677 1 0.0
